data_2005455
loop_
_publ_author_name
'Clegg, W.'
'Scott, A. J.'
'Dai, C.'
'Lesley, G.'
'Marder, T. B.'
'Norman, N. C.'
'Farrugia, L. J.'

_publ_section_title (\m~2~-Pinacolato-<i>O</i>,<i>O</i>')-bis(pinacolato-<i>O</i>,<i>O</i>')diboron
_journal_issue 10
_journal_name_full 'Acta Crystallographica Section C'
_journal_page_first 2545
_journal_page_last 2547
_journal_paper_doi 10.1107/S0108270196008177
_journal_volume 52
_journal_year 1996
_chemical_formula_sum 'C18 H36 B2 O6'
_chemical_formula_weight 370.09
_chemical_name_systematic
;
 (\m~2~-pinacolato-O,O')-bis(pinacolato-O,O')-diboron
;
_space_group_IT_number 14
_symmetry_cell_setting monoclinic
_symmetry_space_group_name_Hall '-P 2ybc'
_symmetry_space_group_name_H-M 'P 1 21/c 1'
_audit_creation_method SHELXL
_cell_angle_alpha 90.00
_cell_angle_beta 118.675(2)
_cell_angle_gamma 90.00
_cell_formula_units_Z 2
_cell_length_a 10.6038(11)
_cell_length_b 10.4252(11)
_cell_length_c 10.8255(12)
_cell_measurement_reflns_used 3946
_cell_measurement_temperature 160(2)
_cell_measurement_theta_max 28.37
_cell_measurement_theta_min 2.19
_cell_volume 1050.0(2)
_computing_cell_refinement 'local programs'
_computing_data_collection 'SMART (Siemens, 1995)'
_computing_data_reduction 'SAINT (Siemens, 1995)'
_computing_molecular_graphics SHELXTL
_computing_publication_material 'SHELXTL and local programs'
_computing_structure_refinement SHELXTL
_computing_structure_solution 'SHELXTL (Sheldrick, 1994)'
_diffrn_ambient_temperature 160(2)
_diffrn_measurement_device 'Siemens SMART CCD diffractometer'
_diffrn_measurement_method '\w rotation with narrow frames'
_diffrn_radiation_monochromator graphite
_diffrn_radiation_source 'fine-focus sealed tube'
_diffrn_radiation_type MoK\a
_diffrn_radiation_wavelength 0.71073
_diffrn_reflns_av_R_equivalents 0.0429
_diffrn_reflns_av_sigmaI/netI 0.0315
_diffrn_reflns_limit_h_max 10
_diffrn_reflns_limit_h_min -14
_diffrn_reflns_limit_k_max 14
_diffrn_reflns_limit_k_min -11
_diffrn_reflns_limit_l_max 14
_diffrn_reflns_limit_l_min -11
_diffrn_reflns_number 6359
_diffrn_reflns_theta_max 28.60
_diffrn_reflns_theta_min 2.19
_diffrn_standards_decay_% 0
_diffrn_standards_number 0
_exptl_absorpt_coefficient_mu 0.083
_exptl_absorpt_correction_type none
_exptl_crystal_colour Colourless
_exptl_crystal_density_diffrn 1.171
_exptl_crystal_density_method 'not measured'
_exptl_crystal_description Block
_exptl_crystal_F_000 404
_exptl_crystal_size_max 0.24
_exptl_crystal_size_mid 0.18
_exptl_crystal_size_min 0.12
_refine_diff_density_max 0.304
_refine_diff_density_min -0.178
_refine_ls_extinction_coef 0.0124(15)
_refine_ls_extinction_method 'SHELXTL (Sheldrick, 1994)'
_refine_ls_goodness_of_fit_all 1.133
_refine_ls_goodness_of_fit_obs 1.146
_refine_ls_hydrogen_treatment 'H atoms riding (see text)'
_refine_ls_matrix_type full
_refine_ls_number_parameters 125
_refine_ls_number_reflns 2414
_refine_ls_number_restraints 0
_refine_ls_restrained_S_all 1.138
_refine_ls_restrained_S_obs 1.146
_refine_ls_R_factor_all 0.0587
_refine_ls_R_factor_obs 0.0471
_refine_ls_shift/esd_max 0.000
_refine_ls_shift/esd_mean 0.000
_refine_ls_structure_factor_coef Fsqd
_refine_ls_weighting_details 'w = 1/[\s^2^(Fo^2^)+(0.0265P)^2^+0.5007P] where P=(Fo^2^+2Fc^2^)/3'
_refine_ls_weighting_scheme calc
_refine_ls_wR_factor_all 0.1064
_refine_ls_wR_factor_obs 0.0983
_reflns_number_observed 2048
_reflns_number_total 2417
_reflns_observed_criterion >2\s(I)
_cod_data_source_file ab1397.cif
_cod_data_source_block I
_cod_depositor_comments
;
The following automatic conversions were performed:

'_refine_ls_weighting_scheme' value 'calc w =
1/[\s^2^(Fo^2^)+(0.0265P)^2^+0.5007P] where P=(Fo^2^+2Fc^2^)/3' was
changed to 'calc'. New tag '_refine_ls_weighting_details' was
created. The value of the new tag was set to 'w =
1/[\s^2^(Fo^2^)+(0.0265P)^2^+0.5007P] where P=(Fo^2^+2Fc^2^)/3'.

Automatic conversion script
Id: cif_fix_values 3143 2015-03-26 13:38:13Z robertas 
;
_cod_original_sg_symbol_H-M 'P 21/c'
_cod_database_code 2005455

loop_
_symmetry_equiv_pos_as_xyz
'x, y, z'
'-x, y+1/2, -z+1/2'
'-x, -y, -z'
'x, -y-1/2, z-1/2'

loop_
_atom_site_aniso_label
_atom_site_aniso_U_11
_atom_site_aniso_U_22
_atom_site_aniso_U_33
_atom_site_aniso_U_12
_atom_site_aniso_U_13
_atom_site_aniso_U_23
B1 0.0195(7) 0.0213(8) 0.0221(7) 0.0012(6) 0.0071(6) 0.0000(6)
O1 0.0204(5) 0.0185(5) 0.0396(6) 0.0031(4) 0.0127(4) 0.0019(4)
O2 0.0199(5) 0.0173(5) 0.0422(6) 0.0042(4) 0.0107(4) 0.0046(4)
C1 0.0230(7) 0.0180(7) 0.0326(7) 0.0044(5) 0.0123(6) 0.0012(5)
C2 0.0447(10) 0.0405(10) 0.0377(9) 0.0052(8) 0.0120(8) -0.0122(8)
C3 0.0427(10) 0.0250(8) 0.0698(12) 0.0049(7) 0.0310(9) 0.0141(8)
C4 0.0226(7) 0.0175(7) 0.0294(7) 0.0056(5) 0.0093(6) 0.0042(5)
C5 0.0295(8) 0.0288(8) 0.0572(10) 0.0097(6) 0.0248(8) 0.0107(7)
C6 0.0418(9) 0.0430(10) 0.0294(8) 0.0100(8) 0.0054(7) 0.0010(7)
O3 0.0161(5) 0.0180(5) 0.0301(5) 0.0020(3) 0.0058(4) 0.0002(4)
C7 0.0155(6) 0.0170(6) 0.0233(6) 0.0017(5) 0.0061(5) 0.0006(5)
C8 0.0242(7) 0.0212(7) 0.0338(7) 0.0012(5) 0.0148(6) 0.0037(6)
C9 0.0258(7) 0.0211(7) 0.0272(7) 0.0005(6) 0.0099(6) -0.0036(6)

loop_
_atom_site_label
_atom_site_occupancy
_atom_site_fract_x
_atom_site_fract_y
_atom_site_fract_z
_atom_site_U_iso_or_equiv
_atom_site_thermal_displace_type
_atom_site_calc_flag
_atom_site_refinement_flags
_atom_site_type_symbol
B1 1 0.2305(2) 0.29306(15) 0.1218(2) 0.0222(3) Uani d . B
O1 1 0.16843(10) 0.17695(9) 0.11710(11) 0.0269(2) Uani d . O
O2 1 0.37523(10) 0.28542(9) 0.16571(11) 0.0282(3) Uani d . O
C1 1 0.27523(14) 0.07899(13) 0.13726(15) 0.0250(3) Uani d . C
C2 1 0.2402(2) 0.0331(2) -0.0090(2) 0.0442(4) Uani d . C
H2A 1 0.3066(10) -0.0357(9) -0.0011(2) 0.066 Uiso calc R H
H2B 1 0.2500(14) 0.1047(4) -0.0625(5) 0.066 Uiso calc R H
H2C 1 0.1413(5) 0.0007(12) -0.0578(6) 0.066 Uiso calc R H
C3 1 0.2606(2) -0.0302(2) 0.2216(2) 0.0442(4) Uani d . C
H3A 1 0.3384(9) -0.0921(7) 0.2449(12) 0.066 Uiso calc R H
H3B 1 0.1678(7) -0.0728(8) 0.1660(6) 0.066 Uiso calc R H
H3C 1 0.2663(15) 0.0036(2) 0.3086(7) 0.066 Uiso calc R H
C4 1 0.41931(14) 0.15429(13) 0.21466(15) 0.0245(3) Uani d . C
C5 1 0.5331(2) 0.1133(2) 0.1762(2) 0.0368(4) Uani d . C
H5A 1 0.5578(10) 0.0231(4) 0.2017(12) 0.055 Uiso calc R H
H5B 1 0.6191(5) 0.1665(8) 0.2273(10) 0.055 Uiso calc R H
H5C 1 0.4960(5) 0.1239(11) 0.0746(3) 0.055 Uiso calc R H
C6 1 0.4824(2) 0.1558(2) 0.3736(2) 0.0429(4) Uani d . C
H6A 1 0.5198(13) 0.0704(4) 0.4114(2) 0.064 Uiso calc R H
H6B 1 0.4075(4) 0.1792(13) 0.3979(2) 0.064 Uiso calc R H
H6C 1 0.5606(10) 0.2186(9) 0.4143(2) 0.064 Uiso calc R H
O3 1 0.16445(9) 0.40863(9) 0.08914(10) 0.0236(2) Uani d . O
C7 1 0.01009(13) 0.42569(12) 0.00416(14) 0.0199(3) Uani d . C
C8 1 -0.06864(15) 0.36220(14) 0.0744(2) 0.0260(3) Uani d . C
H8A 1 -0.0629(10) 0.26876(14) 0.0685(10) 0.039 Uiso calc R H
H8B 1 -0.1697(3) 0.3888(8) 0.0263(7) 0.039 Uiso calc R H
H8C 1 -0.0240(7) 0.3882(8) 0.1734(3) 0.039 Uiso calc R H
C9 1 -0.03698(15) 0.36709(14) -0.14068(14) 0.0259(3) Uani d . C
H9A 1 -0.1365(4) 0.3921(8) -0.2050(3) 0.039 Uiso calc R H
H9B 1 -0.0305(11) 0.27341(14) -0.1327(2) 0.039 Uiso calc R H
H9C 1 0.0258(7) 0.3982(8) -0.1774(5) 0.039 Uiso calc R H

loop_
_atom_type_symbol
_atom_type_description
_atom_type_scat_dispersion_real
_atom_type_scat_dispersion_imag
_atom_type_scat_source
C C 0.0033 0.0016 'International Tables Vol C Tables 4.2.6.8 and 6.1.1.4'
H H 0.0000 0.0000 'International Tables Vol C Tables 4.2.6.8 and 6.1.1.4'
B B 0.0013 0.0007 'International Tables Vol C Tables 4.2.6.8 and 6.1.1.4'
O O 0.0106 0.0060 'International Tables Vol C Tables 4.2.6.8 and 6.1.1.4'

loop_
_geom_angle_atom_site_label_1
_geom_angle_atom_site_label_2
_geom_angle_atom_site_label_3
_geom_angle_site_symmetry_3
_geom_angle
_geom_angle_publ_flag
O3 B1 O1 . 126.79(12) yes
O3 B1 O2 . 119.65(13) yes
O1 B1 O2 . 113.56(12) yes
B1 O1 C1 . 106.75(10) yes
B1 O2 C4 . 106.85(11) yes
O1 C1 C3 . 108.64(12) ?
O1 C1 C2 . 106.25(12) ?
C3 C1 C2 . 110.33(14) ?
O1 C1 C4 . 102.59(10) yes
C3 C1 C4 . 114.37(12) ?
C2 C1 C4 . 113.93(13) ?
O2 C4 C5 . 108.83(12) ?
O2 C4 C6 . 106.99(12) ?
C5 C4 C6 . 109.81(13) ?
O2 C4 C1 . 102.49(10) yes
C5 C4 C1 . 114.54(13) ?
C6 C4 C1 . 113.57(13) ?
B1 O3 C7 . 124.01(10) yes
O3 C7 C8 . 110.56(11) ?
O3 C7 C9 . 108.37(11) ?
C8 C7 C9 . 110.56(11) ?
O3 C7 C7 3_565 103.86(12) yes
C8 C7 C7 3_565 111.54(14) ?
C9 C7 C7 3_565 111.71(14) ?

loop_
_geom_bond_atom_site_label_1
_geom_bond_atom_site_label_2
_geom_bond_site_symmetry_2
_geom_bond_distance
_geom_bond_publ_flag
B1 O3 . 1.353(2) yes
B1 O1 . 1.367(2) yes
B1 O2 . 1.373(2) yes
O1 C1 . 1.461(2) yes
O2 C4 . 1.460(2) yes
C1 C3 . 1.513(2) ?
C1 C2 . 1.520(2) ?
C1 C4 . 1.557(2) yes
C4 C5 . 1.514(2) ?
C4 C6 . 1.518(2) ?
O3 C7 . 1.4532(15) yes
C7 C8 . 1.524(2) ?
C7 C9 . 1.526(2) ?
C7 C7 3_565 1.561(3) yes

loop_
_geom_torsion_atom_site_label_1
_geom_torsion_atom_site_label_2
_geom_torsion_atom_site_label_3
_geom_torsion_atom_site_label_4
_geom_torsion_site_symmetry_3
_geom_torsion_site_symmetry_4
_geom_torsion
O3 B1 O1 C1 . . 170.32(14)
O2 B1 O1 C1 . . -10.05(16)
O3 B1 O2 C4 . . 170.84(12)
O1 B1 O2 C4 . . -8.82(16)
B1 O1 C1 C3 . . 144.46(13)
B1 O1 C1 C2 . . -96.84(14)
B1 O1 C1 C4 . . 23.03(14)
B1 O2 C4 C5 . . 143.98(13)
B1 O2 C4 C6 . . -97.43(14)
B1 O2 C4 C1 . . 22.31(14)
O1 C1 C4 O2 . . -27.39(13)
C3 C1 C4 O2 . . -144.81(13)
C2 C1 C4 O2 . . 86.99(14)
O1 C1 C4 C5 . . -145.06(12)
C3 C1 C4 C5 . . 97.52(16)
C2 C1 C4 C5 . . -30.68(17)
O1 C1 C4 C6 . . 87.65(14)
C3 C1 C4 C6 . . -29.77(17)
C2 C1 C4 C6 . . -157.97(14)
O1 B1 O3 C7 . . -19.4(2)
O2 B1 O3 C7 . . 161.02(12)
B1 O3 C7 C8 . . 61.14(16)
B1 O3 C7 C9 . . -60.18(16)
B1 O3 C7 C7 . 3_565 -179.09(13)
O3 C7 C7 O3 3_565 3_565 180.0
